data_7020858
loop_
_publ_author_name
'Xing, Na'
'Shan, Hui'
'Tian, Xing'
'Yao, Qiang'
'Xu, Li-Ting'
'Xing, Yong-Heng'
'Shi, Zhan'

_publ_section_title
;
 Two new scorpionate oxomolybdenum(VI)-poly(pyrazolyl)borate complexes:
 synthesis, structure, and catalytic performance in the oxidation of
 cyclohexane.
;
_journal_issue 2
_journal_name_full 'Dalton transactions (Cambridge, England : 2003)'
_journal_page_first 359
_journal_page_last 363
_journal_paper_doi 10.1039/c2dt32184j
_journal_volume 42
_journal_year 2013
_chemical_formula_sum 'C18 H22 B2 Mo2 N12 O6'
_chemical_formula_weight 715.98
_chemical_name_systematic
;
?
;
_space_group_IT_number 14
_symmetry_cell_setting monoclinic
_symmetry_space_group_name_Hall '-P 2ybc'
_symmetry_space_group_name_H-M 'P 1 21/c 1'
_atom_sites_solution_hydrogens geom
_atom_sites_solution_primary direct
_atom_sites_solution_secondary difmap
_audit_creation_method SHELXL-97
_cell_angle_alpha 90.00
_cell_angle_beta 97.387(3)
_cell_angle_gamma 90.00
_cell_formula_units_Z 2
_cell_length_a 7.6897(13)
_cell_length_b 12.978(2)
_cell_length_c 14.815(3)
_cell_measurement_reflns_used 2311
_cell_measurement_temperature 273(2)
_cell_measurement_theta_max 24.08
_cell_measurement_theta_min 2.09
_cell_volume 1466.2(4)
_computing_cell_refinement 'Bruker SMART'
_computing_data_collection 'Bruker SMART'
_computing_data_reduction 'Bruker SAINT'
_computing_molecular_graphics 'Bruker SHELXTL'
_computing_publication_material 'Bruker SHELXTL'
_computing_structure_refinement 'SHELXL-97 (Sheldrick, 1997)'
_computing_structure_solution 'SHELXS-97 (Sheldrick, 1990)'
_diffrn_ambient_temperature 273(2)
_diffrn_measured_fraction_theta_full 0.997
_diffrn_measured_fraction_theta_max 0.997
_diffrn_measurement_device_type 'Bruker AXS SMART APEX II CCD'
_diffrn_measurement_method '\w scans'
_diffrn_radiation_monochromator graphite
_diffrn_radiation_source 'fine-focus sealed tube'
_diffrn_radiation_type MoK\a
_diffrn_radiation_wavelength 0.71073
_diffrn_reflns_av_R_equivalents 0.0699
_diffrn_reflns_av_sigmaI/netI 0.0806
_diffrn_reflns_limit_h_max 8
_diffrn_reflns_limit_h_min -8
_diffrn_reflns_limit_k_max 14
_diffrn_reflns_limit_k_min -8
_diffrn_reflns_limit_l_max 16
_diffrn_reflns_limit_l_min -16
_diffrn_reflns_number 6550
_diffrn_reflns_theta_full 24.08
_diffrn_reflns_theta_max 24.08
_diffrn_reflns_theta_min 2.09
_exptl_absorpt_coefficient_mu 0.909
_exptl_absorpt_correction_T_max 0.9383
_exptl_absorpt_correction_T_min 0.9082
_exptl_absorpt_correction_type multi-scan
_exptl_absorpt_process_details sadabs
_exptl_crystal_colour orange
_exptl_crystal_density_diffrn 1.622
_exptl_crystal_density_method 'not measured'
_exptl_crystal_description block
_exptl_crystal_F_000 712
_exptl_crystal_size_max 0.11
_exptl_crystal_size_mid 0.09
_exptl_crystal_size_min 0.07
_refine_diff_density_max 0.686
_refine_diff_density_min -0.416
_refine_diff_density_rms 0.137
_refine_ls_extinction_method none
_refine_ls_goodness_of_fit_ref 1.040
_refine_ls_hydrogen_treatment mixed
_refine_ls_matrix_type full
_refine_ls_number_parameters 197
_refine_ls_number_reflns 2311
_refine_ls_number_restraints 0
_refine_ls_restrained_S_all 1.040
_refine_ls_R_factor_all 0.0890
_refine_ls_R_factor_gt 0.0500
_refine_ls_shift/su_max 0.000
_refine_ls_shift/su_mean 0.000
_refine_ls_structure_factor_coef Fsqd
_refine_ls_weighting_details 'calc w=1/[\s^2^(Fo^2^)+(0.0768P)^2^+0.0000P] where P=(Fo^2^+2Fc^2^)/3'
_refine_ls_weighting_scheme calc
_refine_ls_wR_factor_gt 0.1286
_refine_ls_wR_factor_ref 0.1504
_reflns_number_gt 1517
_reflns_number_total 2311
_reflns_threshold_expression >2sigma(I)
_cod_data_source_file c2dt32184j.txt
_cod_data_source_block 1
_cod_depositor_comments
;
The following automatic conversions were performed:

'_symmetry_cell_setting' value 'Monoclinic' changed to 'monoclinic'
according to /home/saulius/struct/CIF-dictionaries/cif_core.dic
dictionary named 'cif_core.dic' version 2.4.2 from 2011-04-26.

Automatic conversion script
Id: cif_fix_values 1891 2012-01-12 08:04:46Z andrius 
;
_cod_original_cell_volume 1466.1(4)
_cod_original_sg_symbol_H-M P2(1)/c
_cod_database_code 7020858

loop_
_symmetry_equiv_pos_as_xyz
'x, y, z'
'-x, y+1/2, -z+1/2'
'-x, -y, -z'
'x, -y-1/2, z-1/2'

loop_
_atom_site_label
_atom_site_type_symbol
_atom_site_fract_x
_atom_site_fract_y
_atom_site_fract_z
_atom_site_U_iso_or_equiv
_atom_site_adp_type
_atom_site_occupancy
_atom_site_symmetry_multiplicity
_atom_site_calc_flag
_atom_site_refinement_flags
O1BW O 0.0623(17) 0.8452(11) 0.0029(8) 0.078(6) Uani 0.548(17) 1 d P
O1AW O -0.101(2) 0.8420(13) 0.0281(10) 0.078(7) Uani 0.452(17) 1 d P
Mo Mo 0.41370(9) 0.59621(5) 0.07759(4) 0.0371(3) Uani 1 1 d .
B B 0.4999(11) 0.5205(8) 0.3036(7) 0.042(2) Uani 1 1 d .
H10 H 0.5214 0.5015 0.3681 0.051 Uiso 1 1 calc R
C1 C 0.3242(10) 0.3518(7) 0.2743(7) 0.050(2) Uani 1 1 d .
H1 H 0.3418 0.3242 0.3327 0.060 Uiso 1 1 calc R
C2 C 0.2278(12) 0.3083(7) 0.1998(7) 0.056(2) Uani 1 1 d .
H2 H 0.1670 0.2462 0.1972 0.068 Uiso 1 1 calc R
C3 C 0.2403(11) 0.3762(7) 0.1296(7) 0.056(3) Uani 1 1 d .
H3 H 0.1868 0.3670 0.0702 0.068 Uiso 1 1 calc R
C4 C 0.8400(11) 0.5204(7) 0.2992(6) 0.051(2) Uani 1 1 d .
H4 H 0.8779 0.5010 0.3589 0.061 Uiso 1 1 calc R
C5 C 0.9452(11) 0.5404(7) 0.2343(7) 0.056(3) Uani 1 1 d .
H5 H 1.0671 0.5383 0.2408 0.067 Uiso 1 1 calc R
C6 C 0.8326(11) 0.5645(6) 0.1565(7) 0.051(2) Uani 1 1 d .
H6 H 0.8676 0.5806 0.1003 0.061 Uiso 1 1 calc R
C7 C 0.3538(11) 0.6899(7) 0.3529(6) 0.050(2) Uani 1 1 d .
H7 H 0.3720 0.6802 0.4156 0.060 Uiso 1 1 calc R
C8 C 0.2700(11) 0.7726(7) 0.3084(7) 0.058(3) Uani 1 1 d .
H8 H 0.2204 0.8290 0.3343 0.070 Uiso 1 1 calc R
C9 C 0.2753(10) 0.7539(7) 0.2180(6) 0.046(2) Uani 1 1 d .
H9 H 0.2291 0.7972 0.1710 0.055 Uiso 1 1 calc R
N1 N 0.3878(8) 0.4400(5) 0.2483(4) 0.0352(15) Uani 1 1 d .
N2 N 0.3396(8) 0.4571(5) 0.1584(4) 0.0399(16) Uani 1 1 d .
N3 N 0.6727(8) 0.5334(5) 0.2628(5) 0.0413(17) Uani 1 1 d .
N4 N 0.6661(8) 0.5614(5) 0.1739(5) 0.0423(17) Uani 1 1 d .
N5 N 0.4049(8) 0.6256(5) 0.2902(4) 0.0377(16) Uani 1 1 d .
N6 N 0.3559(8) 0.6650(5) 0.2066(4) 0.0379(16) Uani 1 1 d .
O1 O 0.5101(8) 0.7078(4) 0.0502(4) 0.0546(16) Uani 1 1 d .
O2 O 0.1998(7) 0.6082(5) 0.0320(4) 0.0606(18) Uani 1 1 d .
O3 O 0.5000 0.5000 0.0000 0.048(2) Uani 1 2 d S

loop_
_atom_site_aniso_label
_atom_site_aniso_U_11
_atom_site_aniso_U_22
_atom_site_aniso_U_33
_atom_site_aniso_U_23
_atom_site_aniso_U_13
_atom_site_aniso_U_12
O1BW 0.079(11) 0.105(11) 0.056(8) -0.004(7) 0.033(7) 0.004(8)
O1AW 0.082(13) 0.093(13) 0.065(10) -0.007(9) 0.025(9) -0.012(10)
Mo 0.0447(5) 0.0333(4) 0.0342(4) -0.0018(4) 0.0083(3) -0.0028(4)
B 0.035(5) 0.049(7) 0.043(6) 0.003(5) 0.007(4) 0.006(5)
C1 0.043(5) 0.040(5) 0.070(6) 0.015(5) 0.018(5) 0.011(4)
C2 0.066(6) 0.030(5) 0.075(7) 0.013(5) 0.016(5) -0.008(5)
C3 0.059(6) 0.049(6) 0.064(6) -0.009(5) 0.016(5) -0.008(5)
C4 0.042(5) 0.044(6) 0.066(6) 0.002(5) -0.002(5) 0.006(4)
C5 0.029(5) 0.044(6) 0.095(8) -0.008(6) 0.008(5) 0.006(4)
C6 0.050(6) 0.039(5) 0.069(6) 0.001(5) 0.024(5) -0.004(4)
C7 0.054(5) 0.054(6) 0.044(5) -0.018(5) 0.013(4) -0.005(5)
C8 0.061(6) 0.042(6) 0.075(7) -0.021(5) 0.023(5) 0.001(5)
C9 0.038(5) 0.043(6) 0.058(6) -0.002(4) 0.010(4) 0.002(4)
N1 0.036(4) 0.032(4) 0.040(4) 0.007(3) 0.012(3) 0.000(3)
N2 0.046(4) 0.031(4) 0.044(4) -0.003(3) 0.011(3) -0.003(3)
N3 0.035(4) 0.038(4) 0.050(4) 0.005(3) 0.002(3) 0.000(3)
N4 0.034(4) 0.040(4) 0.055(4) 0.006(3) 0.015(3) 0.004(3)
N5 0.035(4) 0.041(4) 0.038(4) -0.002(3) 0.009(3) 0.000(3)
N6 0.039(4) 0.033(4) 0.041(4) -0.002(3) 0.004(3) 0.003(3)
O1 0.074(4) 0.045(4) 0.046(3) 0.004(3) 0.010(3) -0.017(3)
O2 0.052(4) 0.084(5) 0.043(3) 0.000(3) -0.004(3) 0.004(3)
O3 0.061(5) 0.045(5) 0.042(5) -0.006(4) 0.022(4) -0.013(4)

loop_
_atom_type_symbol
_atom_type_description
_atom_type_scat_dispersion_real
_atom_type_scat_dispersion_imag
_atom_type_scat_source
C C 0.0033 0.0016 'International Tables Vol C Tables 4.2.6.8 and 6.1.1.4'
H H 0.0000 0.0000 'International Tables Vol C Tables 4.2.6.8 and 6.1.1.4'
B B 0.0013 0.0007 'International Tables Vol C Tables 4.2.6.8 and 6.1.1.4'
N N 0.0061 0.0033 'International Tables Vol C Tables 4.2.6.8 and 6.1.1.4'
O O 0.0106 0.0060 'International Tables Vol C Tables 4.2.6.8 and 6.1.1.4'
Mo Mo -1.6832 0.6857 'International Tables Vol C Tables 4.2.6.8 and 6.1.1.4'

loop_
_geom_angle_atom_site_label_1
_geom_angle_atom_site_label_2
_geom_angle_atom_site_label_3
_geom_angle
_geom_angle_site_symmetry_3
O1 Mo O2 104.8(3) .
O1 Mo O3 102.8(2) .
O2 Mo O3 102.6(2) .
O1 Mo N6 90.3(2) .
O2 Mo N6 90.8(3) .
O3 Mo N6 157.99(17) .
O1 Mo N2 161.2(2) .
O2 Mo N2 89.2(3) .
O3 Mo N2 85.79(16) .
N6 Mo N2 76.9(2) .
O1 Mo N4 87.5(3) .
O2 Mo N4 163.4(3) .
O3 Mo N4 84.98(17) .
N6 Mo N4 77.9(2) .
N2 Mo N4 76.5(2) .
N1 B N3 108.7(7) .
N1 B N5 108.0(6) .
N3 B N5 105.7(7) .
N1 B H10 111.4 .
N3 B H10 111.4 .
N5 B H10 111.4 .
N1 C1 C2 107.7(8) .
N1 C1 H1 126.2 .
C2 C1 H1 126.2 .
C1 C2 C3 105.2(8) .
C1 C2 H2 127.4 .
C3 C2 H2 127.4 .
N2 C3 C2 110.8(9) .
N2 C3 H3 124.6 .
C2 C3 H3 124.6 .
N3 C4 C5 108.6(8) .
N3 C4 H4 125.7 .
C5 C4 H4 125.7 .
C4 C5 C6 105.5(7) .
C4 C5 H5 127.3 .
C6 C5 H5 127.3 .
N4 C6 C5 110.1(8) .
N4 C6 H6 125.0 .
C5 C6 H6 125.0 .
N5 C7 C8 108.3(8) .
N5 C7 H7 125.9 .
C8 C7 H7 125.9 .
C9 C8 C7 105.0(8) .
C9 C8 H8 127.5 .
C7 C8 H8 127.5 .
N6 C9 C8 110.6(8) .
N6 C9 H9 124.7 .
C8 C9 H9 124.7 .
C1 N1 N2 111.4(7) .
C1 N1 B 129.9(7) .
N2 N1 B 118.7(6) .
C3 N2 N1 104.9(7) .
C3 N2 Mo 128.8(6) .
N1 N2 Mo 126.3(5) .
C4 N3 N4 109.7(7) .
C4 N3 B 131.4(7) .
N4 N3 B 118.9(6) .
C6 N4 N3 106.1(7) .
C6 N4 Mo 128.8(6) .
N3 N4 Mo 125.2(5) .
C7 N5 N6 109.1(7) .
C7 N5 B 129.3(7) .
N6 N5 B 121.6(6) .
C9 N6 N5 107.0(7) .
C9 N6 Mo 127.6(6) .
N5 N6 Mo 125.4(5) .
Mo O3 Mo 180.0 3_665

loop_
_geom_bond_atom_site_label_1
_geom_bond_atom_site_label_2
_geom_bond_distance
_geom_bond_site_symmetry_2
O1BW O1AW 1.356(17) .
Mo O1 1.699(5) .
Mo O2 1.703(5) .
Mo O3 1.8753(7) .
Mo N6 2.206(6) .
Mo N2 2.278(6) .
Mo N4 2.301(6) .
B N1 1.524(11) .
B N3 1.537(10) .
B N5 1.548(11) .
B H10 0.9800 .
C1 N1 1.321(10) .
C1 C2 1.370(12) .
C1 H1 0.9300 .
C2 C3 1.376(12) .
C2 H2 0.9300 .
C3 N2 1.336(10) .
C3 H3 0.9300 .
C4 N3 1.340(9) .
C4 C5 1.358(12) .
C4 H4 0.9300 .
C5 C6 1.386(12) .
C5 H5 0.9300 .
C6 N4 1.339(10) .
C6 H6 0.9300 .
C7 N5 1.345(9) .
C7 C8 1.375(12) .
C7 H7 0.9300 .
C8 C9 1.368(12) .
C8 H8 0.9300 .
C9 N6 1.330(10) .
C9 H9 0.9300 .
N1 N2 1.355(8) .
N3 N4 1.362(9) .
N5 N6 1.348(8) .
O3 Mo 1.8753(7) 3_665
